data_4510791
loop_
_publ_author_name
'Konarev, Dmitri V.'
'Zorina, Leokadiya V.'
'Ishikawa, Manabu'
'Khasanov, Salavat S.'
'Otsuka, Akihiro'
'Yamochi, Hideki'
'Saito, Gunzi'
'Lyubovskaya, Rimma N.'

_publ_section_title
;
 Molecular Design of Anionic Phthalocyanines with \p--\p Stacking Columnar
 Arrangement. Crystal Structures, Optical, and Magnetic Properties of
 Salts with the Iron(I) Hexadecachlorophthalocyanine Anions
;
_journal_issue 11
_journal_name_full 'Crystal Growth &amp; Design'
_journal_page_first 4930
_journal_paper_doi 10.1021/cg401118s
_journal_volume 13
_journal_year 2013
_chemical_formula_moiety '(C32 Cl16 Fe N8), 2(C19 H18 P), (C6 H4 Cl2) (Br)'
_chemical_formula_sum 'C76 H40 Br Cl18 Fe N8 P2'
_chemical_formula_weight 1900.96
_chemical_name_systematic
;
 ?
;
_space_group_IT_number 2
_symmetry_cell_setting triclinic
_symmetry_space_group_name_Hall '-P 1'
_symmetry_space_group_name_H-M 'P -1'
_atom_sites_solution_hydrogens geom
_atom_sites_solution_primary direct
_atom_sites_solution_secondary difmap
_audit_creation_method SHELXL-97
_cell_angle_alpha 79.53(1)
_cell_angle_beta 76.34(1)
_cell_angle_gamma 84.04(1)
_cell_formula_units_Z 2
_cell_length_a 10.765(1)
_cell_length_b 17.305(2)
_cell_length_c 20.621(2)
_cell_measurement_reflns_used 1349
_cell_measurement_temperature 100(2)
_cell_measurement_theta_max 21.35
_cell_measurement_theta_min 2.40
_cell_volume 3663.2(7)
_computing_cell_refinement 'Bruker SAINT'
_computing_data_collection 'Bruker APEX2'
_computing_data_reduction 'Bruker SAINT'
_computing_molecular_graphics 'Yadokari-XG 2009 (Wakita Nemoto et al., 2009)'
_computing_publication_material 'Yadokari-XG 2009 (Wakita,Nemoto et al., 2009)'
_computing_structure_refinement 'SHELXL-97 (Sheldrick, 1997)'
_computing_structure_solution sir2004
_diffrn_ambient_temperature 100(2)
_diffrn_detector_area_resol_mean 8.3333
_diffrn_measured_fraction_theta_full 0.966
_diffrn_measured_fraction_theta_max 0.966
_diffrn_measurement_device_type 'Bruker SMART ApexII CCD'
_diffrn_measurement_method '\f and \w scans'
_diffrn_radiation_monochromator graphite
_diffrn_radiation_source 'sealed X-ray tube'
_diffrn_radiation_type MoK\a
_diffrn_radiation_wavelength 0.71073
_diffrn_reflns_av_R_equivalents 0.0699
_diffrn_reflns_av_sigmaI/netI 0.2465
_diffrn_reflns_limit_h_max 14
_diffrn_reflns_limit_h_min -12
_diffrn_reflns_limit_k_max 22
_diffrn_reflns_limit_k_min -21
_diffrn_reflns_limit_l_max 26
_diffrn_reflns_limit_l_min -14
_diffrn_reflns_number 21665
_diffrn_reflns_theta_full 27.58
_diffrn_reflns_theta_max 27.58
_diffrn_reflns_theta_min 1.20
_diffrn_standards_number 0
_exptl_absorpt_coefficient_mu 1.505
_exptl_absorpt_correction_T_max 0.9851
_exptl_absorpt_correction_T_min 0.5530
_exptl_absorpt_correction_type numerical
_exptl_absorpt_process_details SADABS
_exptl_crystal_colour black
_exptl_crystal_density_diffrn 1.723
_exptl_crystal_density_method 'not measured'
_exptl_crystal_description plate
_exptl_crystal_F_000 1898
_exptl_crystal_size_max 0.20
_exptl_crystal_size_mid 0.10
_exptl_crystal_size_min 0.01
_refine_diff_density_max 0.675
_refine_diff_density_min -0.680
_refine_diff_density_rms 0.132
_refine_ls_extinction_method none
_refine_ls_goodness_of_fit_ref 0.922
_refine_ls_hydrogen_treatment constr
_refine_ls_matrix_type full
_refine_ls_number_parameters 1230
_refine_ls_number_reflns 16371
_refine_ls_number_restraints 977
_refine_ls_restrained_S_all 0.899
_refine_ls_R_factor_all 0.2454
_refine_ls_R_factor_gt 0.0782
_refine_ls_shift/su_max 0.007
_refine_ls_shift/su_mean 0.000
_refine_ls_structure_factor_coef Fsqd
_refine_ls_weighting_details 'calc w=1/[\s^2^(Fo^2^)+(0.0816P)^2^+0.0000P] where P=(Fo^2^+2Fc^2^)/3'
_refine_ls_weighting_scheme calc
_refine_ls_wR_factor_gt 0.1527
_refine_ls_wR_factor_ref 0.2318
_reflns_number_gt 5754
_reflns_number_total 16371
_reflns_threshold_expression >2sigma(I)
_cod_data_source_file cg401118s_si_004.cif
_cod_data_source_block (Ph3MeP)2[Fe(Cl16Pc)](Br)PhCl2
_cod_database_code 4510791

loop_
_symmetry_equiv_pos_as_xyz
'x, y, z'
'-x, -y, -z'

loop_
_atom_site_label
_atom_site_type_symbol
_atom_site_fract_x
_atom_site_fract_y
_atom_site_fract_z
_atom_site_U_iso_or_equiv
_atom_site_adp_type
_atom_site_occupancy
_atom_site_symmetry_multiplicity
_atom_site_calc_flag
_atom_site_refinement_flags
_atom_site_disorder_assembly
_atom_site_disorder_group
Fe1 Fe 0.24613(13) 0.00249(8) 0.00032(8) 0.0209(3) Uani 1 1 d U . .
N11 N 0.3104(7) 0.0403(4) 0.0676(4) 0.0237(17) Uani 1 1 d U . .
N12 N 0.1319(7) 0.0961(4) -0.0069(4) 0.0222(16) Uani 1 1 d U . .
N13 N 0.1828(6) -0.0348(4) -0.0675(4) 0.0213(16) Uani 1 1 d U . .
N14 N 0.3582(6) -0.0911(4) 0.0082(4) 0.0179(15) Uani 1 1 d U . .
N15 N 0.4658(7) -0.0676(4) 0.0935(4) 0.0218(16) Uani 1 1 d U . .
N16 N 0.1868(7) 0.1649(4) 0.0743(4) 0.0233(16) Uani 1 1 d U . .
N17 N 0.0293(7) 0.0734(4) -0.0934(4) 0.0249(17) Uani 1 1 d U . .
N18 N 0.3072(6) -0.1592(4) -0.0747(4) 0.0226(16) Uani 1 1 d U . .
C101 C 0.4026(8) 0.0016(5) 0.1017(5) 0.0233(19) Uani 1 1 d U . .
C102 C 0.4217(8) 0.0485(5) 0.1493(5) 0.0212(18) Uani 1 1 d U . .
C103 C 0.3392(8) 0.1162(5) 0.1451(5) 0.0212(18) Uani 1 1 d U . .
C104 C 0.2708(8) 0.1098(5) 0.0928(5) 0.0227(19) Uani 1 1 d U . .
C105 C 0.1239(8) 0.1588(5) 0.0284(5) 0.024(2) Uani 1 1 d U . .
C106 C 0.0316(8) 0.2198(5) 0.0058(5) 0.027(2) Uani 1 1 d U . .
C107 C -0.0154(8) 0.1921(5) -0.0417(5) 0.0250(18) Uani 1 1 d U . .
C108 C 0.0493(8) 0.1152(5) -0.0501(5) 0.0219(18) Uani 1 1 d U . .
C109 C 0.0908(8) 0.0036(5) -0.1004(5) 0.0228(18) Uani 1 1 d U . .
C110 C 0.0723(8) -0.0432(5) -0.1503(5) 0.0259(19) Uani 1 1 d U . .
C111 C 0.1542(8) -0.1100(5) -0.1450(5) 0.0241(19) Uani 1 1 d U . .
C112 C 0.2211(8) -0.1047(5) -0.0928(4) 0.0186(17) Uani 1 1 d U . .
C113 C 0.3697(8) -0.1531(5) -0.0280(5) 0.0206(18) Uani 1 1 d U . .
C114 C 0.4619(8) -0.2131(5) -0.0069(5) 0.023(2) Uani 1 1 d U . .
C115 C 0.5111(8) -0.1869(5) 0.0418(5) 0.0235(19) Uani 1 1 d U . .
C116 C 0.4451(8) -0.1099(5) 0.0513(5) 0.0219(19) Uani 1 1 d U . .
C117 C 0.5001(9) 0.0364(5) 0.1966(5) 0.027(2) Uani 1 1 d U . .
C118 C 0.4935(8) 0.0927(5) 0.2377(5) 0.028(2) Uani 1 1 d U . .
C119 C 0.4111(8) 0.1607(5) 0.2317(5) 0.028(2) Uani 1 1 d U . .
C120 C 0.3330(8) 0.1731(5) 0.1860(5) 0.0244(19) Uani 1 1 d U . .
C121 C -0.0126(9) 0.2931(5) 0.0244(5) 0.035(2) Uani 1 1 d U . .
C122 C -0.1011(9) 0.3406(5) -0.0071(5) 0.033(2) Uani 1 1 d U . .
C123 C -0.1486(9) 0.3121(5) -0.0547(5) 0.032(2) Uani 1 1 d U . .
C124 C -0.1073(8) 0.2389(5) -0.0734(5) 0.0277(19) Uani 1 1 d U . .
C125 C -0.0066(8) -0.0299(5) -0.1974(5) 0.0235(18) Uani 1 1 d U . .
C126 C -0.0008(8) -0.0867(6) -0.2377(5) 0.0273(19) Uani 1 1 d U . .
C127 C 0.0819(9) -0.1541(6) -0.2331(5) 0.032(2) Uani 1 1 d U . .
C128 C 0.1567(8) -0.1667(5) -0.1852(5) 0.027(2) Uani 1 1 d U . .
C129 C 0.5032(8) -0.2857(5) -0.0263(5) 0.0247(19) Uani 1 1 d U . .
C130 C 0.5919(8) -0.3331(5) 0.0056(5) 0.0247(19) Uani 1 1 d U . .
C131 C 0.6420(8) -0.3056(5) 0.0537(5) 0.027(2) Uani 1 1 d U . .
C132 C 0.6021(8) -0.2329(5) 0.0723(5) 0.025(2) Uani 1 1 d U . .
Cl1 Cl 0.2323(2) 0.25571(14) 0.18156(14) 0.0372(7) Uani 1 1 d U . .
Cl2 Cl 0.4012(2) 0.22707(15) 0.28640(14) 0.0387(7) Uani 1 1 d U . .
Cl3 Cl 0.5885(2) 0.07865(15) 0.29666(13) 0.0352(6) Uani 1 1 d U . .
Cl4 Cl 0.6036(2) -0.04547(13) 0.20487(13) 0.0303(6) Uani 1 1 d U . .
Cl5 Cl 0.6672(2) -0.20205(14) 0.13075(13) 0.0299(6) Uani 1 1 d U . .
Cl6 Cl 0.7517(2) -0.36644(14) 0.09251(13) 0.0340(6) Uani 1 1 d U . .
Cl7 Cl 0.6414(2) -0.42617(13) -0.01399(14) 0.0348(6) Uani 1 1 d U . .
Cl8 Cl 0.4471(2) -0.32161(14) -0.08468(14) 0.0356(7) Uani 1 1 d U . .
Cl9 Cl 0.2591(2) -0.25071(14) -0.18183(14) 0.0357(7) Uani 1 1 d U . .
Cl10 Cl 0.0924(3) -0.21954(16) -0.28791(14) 0.0425(7) Uani 1 1 d U . .
Cl11 Cl -0.0961(2) -0.07209(15) -0.29640(14) 0.0387(7) Uani 1 1 d U . .
Cl12 Cl -0.1066(2) 0.05318(14) -0.20603(14) 0.0357(7) Uani 1 1 d U . .
Cl13 Cl -0.1701(2) 0.20739(14) -0.13276(13) 0.0336(6) Uani 1 1 d U . .
Cl14 Cl -0.2619(2) 0.37007(14) -0.09212(15) 0.0396(7) Uani 1 1 d U . .
Cl15 Cl -0.1484(3) 0.43159(14) 0.01296(17) 0.0490(8) Uani 1 1 d U . .
Cl16 Cl 0.0506(2) 0.32980(14) 0.08108(15) 0.0416(7) Uani 1 1 d U . .
Cl1S Cl 0.1061(4) 0.9098(2) 0.5246(3) 0.0793(14) Uani 0.784(2) 1 d PDU A 1
Cl2S Cl 0.3023(5) 0.9821(3) 0.3961(2) 0.0950(16) Uani 0.784(2) 1 d PDU A 1
C1S C 0.2026(8) 0.9803(4) 0.5295(7) 0.053(2) Uani 0.784(2) 1 d PGDU A 1
C2S C 0.2890(11) 1.0131(6) 0.4722(5) 0.053(2) Uani 0.784(2) 1 d PGDU A 1
C3S C 0.3677(9) 1.0699(6) 0.4765(5) 0.074(3) Uani 0.784(2) 1 d PGDU A 1
H3S H 0.4268 1.0923 0.4373 0.088 Uiso 0.784(2) 1 calc PR A 1
C4S C 0.3598(8) 1.0940(5) 0.5381(5) 0.054(3) Uani 0.784(2) 1 d PGDU A 1
H4S H 0.4136 1.1329 0.5410 0.065 Uiso 0.784(2) 1 calc PR A 1
C5S C 0.2734(9) 1.0613(5) 0.5955(4) 0.053(3) Uani 0.784(2) 1 d PGDU A 1
H5S H 0.2680 1.0777 0.6376 0.063 Uiso 0.784(2) 1 calc PR A 1
C6S C 0.1948(8) 1.0044(5) 0.5912(6) 0.079(3) Uani 0.784(2) 1 d PGDU A 1
H6S H 0.1357 0.9820 0.6304 0.095 Uiso 0.784(2) 1 calc PR A 1
Cl3S Cl 0.3951(14) 1.0918(9) 0.4782(8) 0.086(4) Uani 0.216(2) 1 d PDU A 2
Cl4S Cl 0.2004(15) 1.0181(10) 0.6068(8) 0.087(4) Uani 0.216(2) 1 d PDU A 2
C11S C 0.3001(19) 1.0205(10) 0.4733(12) 0.059(3) Uani 0.216(2) 1 d PGDU A 2
C12S C 0.2123(19) 0.9884(10) 0.5303(11) 0.058(3) Uani 0.216(2) 1 d PGDU A 2
C13S C 0.1339(19) 0.9315(10) 0.5258(14) 0.082(4) Uani 0.216(2) 1 d PGDU A 2
H13S H 0.0739 0.9096 0.5648 0.099 Uiso 0.216(2) 1 calc PR A 2
C14S C 0.143(2) 0.9068(10) 0.4643(15) 0.096(9) Uani 0.216(2) 1 d PGDU A 2
H14S H 0.0895 0.8680 0.4612 0.115 Uiso 0.216(2) 1 calc PR A 2
C15S C 0.231(2) 0.9389(12) 0.4072(13) 0.086(9) Uani 0.216(2) 1 d PGDU A 2
H15S H 0.2372 0.9221 0.3651 0.103 Uiso 0.216(2) 1 calc PR A 2
C16S C 0.309(2) 0.9958(12) 0.4117(11) 0.098(4) Uani 0.216(2) 1 d PGDU A 2
H16S H 0.3693 1.0177 0.3727 0.118 Uiso 0.216(2) 1 calc PR A 2
P1 P 1.3973(3) 0.52540(17) 0.66854(16) 0.0188(7) Uani 0.784(2) 1 d PU A 1
C219 C 1.4579(16) 0.4456(9) 0.6235(8) 0.024(2) Uani 0.784(2) 1 d PU A 1
H21A H 1.4595 0.3965 0.6557 0.037 Uiso 0.784(2) 1 calc PR A 1
H21B H 1.5449 0.4552 0.5971 0.037 Uiso 0.784(2) 1 calc PR A 1
H21C H 1.4025 0.4412 0.5930 0.037 Uiso 0.784(2) 1 calc PR A 1
C201 C 1.3918(7) 0.6172(3) 0.6116(3) 0.0197(19) Uani 0.784(2) 1 d PGU A 1
C202 C 1.4010(8) 0.6873(4) 0.6336(3) 0.025(2) Uani 0.784(2) 1 d PGU A 1
H202 H 1.4154 0.6863 0.6774 0.030 Uiso 0.784(2) 1 calc PR A 1
C203 C 1.3893(9) 0.7587(3) 0.5914(4) 0.035(3) Uani 0.784(2) 1 d PGU A 1
H203 H 1.3956 0.8066 0.6064 0.042 Uiso 0.784(2) 1 calc PR A 1
C204 C 1.3683(8) 0.7602(3) 0.5272(4) 0.035(3) Uani 0.784(2) 1 d PGU A 1
H204 H 1.3603 0.8090 0.4983 0.042 Uiso 0.784(2) 1 calc PR A 1
C205 C 1.3591(7) 0.6901(4) 0.5052(3) 0.030(3) Uani 0.784(2) 1 d PGU A 1
H205 H 1.3448 0.6911 0.4613 0.035 Uiso 0.784(2) 1 calc PR A 1
C206 C 1.3709(7) 0.6186(3) 0.5474(4) 0.023(2) Uani 0.784(2) 1 d PGU A 1
H206 H 1.3646 0.5707 0.5323 0.028 Uiso 0.784(2) 1 calc PR A 1
C207 C 1.2384(5) 0.5067(4) 0.7189(3) 0.0175(18) Uani 0.784(2) 1 d PGU A 1
C208 C 1.1606(7) 0.5693(3) 0.7428(4) 0.033(2) Uani 0.784(2) 1 d PGU A 1
H208 H 1.1883 0.6214 0.7293 0.039 Uiso 0.784(2) 1 calc PR A 1
C209 C 1.0423(6) 0.5559(4) 0.7866(4) 0.033(3) Uani 0.784(2) 1 d PGU A 1
H209 H 0.9891 0.5987 0.8029 0.040 Uiso 0.784(2) 1 calc PR A 1
C210 C 1.0018(5) 0.4797(5) 0.8064(4) 0.033(3) Uani 0.784(2) 1 d PGU A 1
H210 H 0.9210 0.4705 0.8363 0.040 Uiso 0.784(2) 1 calc PR A 1
C211 C 1.0796(7) 0.4171(3) 0.7825(4) 0.027(2) Uani 0.784(2) 1 d PGU A 1
H211 H 1.0520 0.3650 0.7960 0.033 Uiso 0.784(2) 1 calc PR A 1
C212 C 1.1979(6) 0.4305(3) 0.7387(4) 0.024(2) Uani 0.784(2) 1 d PGU A 1
H212 H 1.2511 0.3877 0.7224 0.029 Uiso 0.784(2) 1 calc PR A 1
C213 C 1.5002(6) 0.5325(4) 0.7244(3) 0.0193(19) Uani 0.784(2) 1 d PGU A 1
C214 C 1.4577(5) 0.5141(4) 0.7941(3) 0.022(2) Uani 0.784(2) 1 d PGU A 1
H214 H 1.3736 0.4974 0.8129 0.027 Uiso 0.784(2) 1 calc PR A 1
C215 C 1.5384(7) 0.5202(4) 0.8363(3) 0.025(2) Uani 0.784(2) 1 d PGU A 1
H215 H 1.5094 0.5076 0.8840 0.030 Uiso 0.784(2) 1 calc PR A 1
C216 C 1.6615(6) 0.5447(4) 0.8088(3) 0.023(2) Uani 0.784(2) 1 d PGU A 1
H216 H 1.7166 0.5489 0.8376 0.027 Uiso 0.784(2) 1 calc PR A 1
C217 C 1.7040(5) 0.5631(4) 0.7390(4) 0.024(3) Uani 0.784(2) 1 d PGU A 1
H217 H 1.7881 0.5798 0.7202 0.029 Uiso 0.784(2) 1 calc PR A 1
C218 C 1.6233(6) 0.5570(4) 0.6968(3) 0.021(2) Uani 0.784(2) 1 d PGU A 1
H218 H 1.6523 0.5695 0.6492 0.025 Uiso 0.784(2) 1 calc PR A 1
P2 P 0.9746(3) 0.32418(17) 0.60801(16) 0.0193(7) Uani 0.784(2) 1 d PU A 1
C319 C 0.9674(15) 0.4251(6) 0.6126(7) 0.023(2) Uani 0.784(2) 1 d PU A 1
H31A H 0.9499 0.4321 0.6601 0.034 Uiso 0.784(2) 1 calc PR A 1
H31B H 0.8989 0.4526 0.5917 0.034 Uiso 0.784(2) 1 calc PR A 1
H31C H 1.0495 0.4467 0.5886 0.034 Uiso 0.784(2) 1 calc PR A 1
C301 C 1.1041(5) 0.2757(4) 0.6452(3) 0.0151(18) Uani 0.784(2) 1 d PGU A 1
C302 C 1.0809(5) 0.2309(4) 0.7095(3) 0.018(2) Uani 0.784(2) 1 d PGU A 1
H302 H 0.9954 0.2223 0.7337 0.021 Uiso 0.784(2) 1 calc PR A 1
C303 C 1.1828(7) 0.1986(4) 0.7384(3) 0.028(2) Uani 0.784(2) 1 d PGU A 1
H303 H 1.1669 0.1680 0.7824 0.034 Uiso 0.784(2) 1 calc PR A 1
C304 C 1.3079(6) 0.2112(4) 0.7030(4) 0.028(3) Uani 0.784(2) 1 d PGU A 1
H304 H 1.3775 0.1891 0.7228 0.034 Uiso 0.784(2) 1 calc PR A 1
C305 C 1.3311(5) 0.2559(4) 0.6387(4) 0.023(2) Uani 0.784(2) 1 d PGU A 1
H305 H 1.4166 0.2645 0.6145 0.028 Uiso 0.784(2) 1 calc PR A 1
C306 C 1.2292(6) 0.2882(4) 0.6098(3) 0.022(2) Uani 0.784(2) 1 d PGU A 1
H306 H 1.2450 0.3188 0.5658 0.026 Uiso 0.784(2) 1 calc PR A 1
C307 C 1.0060(7) 0.3083(4) 0.5224(3) 0.0203(19) Uani 0.784(2) 1 d PGU A 1
C308 C 1.0791(8) 0.2418(4) 0.5031(3) 0.032(3) Uani 0.784(2) 1 d PGU A 1
H308 H 1.1085 0.2031 0.5360 0.038 Uiso 0.784(2) 1 calc PR A 1
C309 C 1.1093(8) 0.2321(4) 0.4356(4) 0.032(3) Uani 0.784(2) 1 d PGU A 1
H309 H 1.1593 0.1866 0.4224 0.038 Uiso 0.784(2) 1 calc PR A 1
C310 C 1.0664(8) 0.2888(5) 0.3874(3) 0.029(3) Uani 0.784(2) 1 d PGU A 1
H310 H 1.0870 0.2821 0.3413 0.035 Uiso 0.784(2) 1 calc PR A 1
C311 C 0.9933(7) 0.3553(4) 0.4068(3) 0.028(2) Uani 0.784(2) 1 d PGU A 1
H311 H 0.9639 0.3940 0.3738 0.034 Uiso 0.784(2) 1 calc PR A 1
C312 C 0.9631(6) 0.3650(3) 0.4743(4) 0.025(2) Uani 0.784(2) 1 d PGU A 1
H312 H 0.9131 0.4105 0.4875 0.030 Uiso 0.784(2) 1 calc PR A 1
C313 C 0.8281(6) 0.2838(4) 0.6572(3) 0.0199(19) Uani 0.784(2) 1 d PGU A 1
C314 C 0.8072(7) 0.2065(4) 0.6550(4) 0.032(3) Uani 0.784(2) 1 d PGU A 1
H314 H 0.8629 0.1788 0.6226 0.038 Uiso 0.784(2) 1 calc PR A 1
C315 C 0.7047(7) 0.1697(3) 0.7001(4) 0.037(3) Uani 0.784(2) 1 d PGU A 1
H315 H 0.6904 0.1169 0.6985 0.044 Uiso 0.784(2) 1 calc PR A 1
C316 C 0.6232(6) 0.2102(5) 0.7474(4) 0.040(3) Uani 0.784(2) 1 d PGU A 1
H316 H 0.5532 0.1851 0.7782 0.048 Uiso 0.784(2) 1 calc PR A 1
C317 C 0.6441(6) 0.2875(5) 0.7497(3) 0.035(3) Uani 0.784(2) 1 d PGU A 1
H317 H 0.5884 0.3152 0.7820 0.041 Uiso 0.784(2) 1 calc PR A 1
C318 C 0.7465(7) 0.3243(3) 0.7046(4) 0.027(2) Uani 0.784(2) 1 d PGU A 1
H318 H 0.7608 0.3771 0.7061 0.032 Uiso 0.784(2) 1 calc PR A 1
Br1 Br 1.26494(11) 0.46013(7) 0.48272(7) 0.0233(4) Uani 0.801(3) 1 d P B 1
P3 P 1.4750(14) 0.3238(8) 0.6062(8) 0.045(3) Uani 0.216(2) 1 d PU A 2
C419 C 1.465(7) 0.429(4) 0.608(3) 0.037(4) Uani 0.216(2) 1 d PU A 2
H41A H 1.3911 0.4537 0.5903 0.056 Uiso 0.216(2) 1 calc PR A 2
H41B H 1.5434 0.4514 0.5802 0.056 Uiso 0.216(2) 1 calc PR A 2
H41C H 1.4542 0.4372 0.6548 0.056 Uiso 0.216(2) 1 calc PR A 2
C401 C 1.504(3) 0.305(2) 0.5219(13) 0.047(6) Uani 0.216(2) 1 d PGU A 2
C402 C 1.452(3) 0.3592(17) 0.4751(18) 0.054(9) Uani 0.216(2) 1 d PGU A 2
H402 H 1.3959 0.4020 0.4895 0.065 Uiso 0.216(2) 1 calc PR A 2
C403 C 1.483(3) 0.3508(19) 0.4073(16) 0.056(9) Uani 0.216(2) 1 d PGU A 2
H403 H 1.4473 0.3877 0.3754 0.067 Uiso 0.216(2) 1 calc PR A 2
C404 C 1.565(4) 0.288(2) 0.3863(14) 0.051(10) Uani 0.216(2) 1 d PGU A 2
H404 H 1.5856 0.2825 0.3400 0.061 Uiso 0.216(2) 1 calc PR A 2
C405 C 1.616(4) 0.2342(18) 0.4331(19) 0.053(9) Uani 0.216(2) 1 d PGU A 2
H405 H 1.6726 0.1915 0.4187 0.063 Uiso 0.216(2) 1 calc PR A 2
C406 C 1.586(3) 0.2427(18) 0.5009(17) 0.046(9) Uani 0.216(2) 1 d PGU A 2
H406 H 1.6212 0.2057 0.5329 0.055 Uiso 0.216(2) 1 calc PR A 2
C407 C 1.333(3) 0.287(2) 0.6544(16) 0.048(6) Uani 0.216(2) 1 d PGU A 2
C408 C 1.314(3) 0.210(2) 0.6514(15) 0.041(8) Uani 0.216(2) 1 d PGU A 2
H408 H 1.3681 0.1833 0.6175 0.049 Uiso 0.216(2) 1 calc PR A 2
C409 C 1.215(3) 0.1709(14) 0.6978(17) 0.044(8) Uani 0.216(2) 1 d PGU A 2
H409 H 1.2017 0.1180 0.6957 0.053 Uiso 0.216(2) 1 calc PR A 2
C410 C 1.136(3) 0.2094(18) 0.7472(15) 0.031(4) Uani 0.216(2) 1 d PGU A 2
H410 H 1.0681 0.1829 0.7789 0.037 Uiso 0.216(2) 1 calc PR A 2
C411 C 1.155(3) 0.2867(18) 0.7503(15) 0.045(8) Uani 0.216(2) 1 d PGU A 2
H411 H 1.1009 0.3130 0.7841 0.054 Uiso 0.216(2) 1 calc PR A 2
C412 C 1.254(3) 0.3254(15) 0.7039(19) 0.057(8) Uani 0.216(2) 1 d PGU A 2
H412 H 1.2674 0.3783 0.7060 0.068 Uiso 0.216(2) 1 calc PR A 2
C413 C 1.603(3) 0.2773(19) 0.6365(18) 0.045(6) Uani 0.216(2) 1 d PGU A 2
C414 C 1.730(3) 0.2873(18) 0.6044(14) 0.041(7) Uani 0.216(2) 1 d PGU A 2
H414 H 1.7516 0.3172 0.5603 0.049 Uiso 0.216(2) 1 calc PR A 2
C415 C 1.827(2) 0.254(2) 0.6369(18) 0.052(9) Uani 0.216(2) 1 d PGU A 2
H415 H 1.9143 0.2604 0.6150 0.063 Uiso 0.216(2) 1 calc PR A 2
C416 C 1.796(3) 0.210(2) 0.7014(18) 0.060(10) Uani 0.216(2) 1 d PGU A 2
H416 H 1.8622 0.1867 0.7236 0.072 Uiso 0.216(2) 1 calc PR A 2
C417 C 1.669(4) 0.1998(19) 0.7335(14) 0.050(9) Uani 0.216(2) 1 d PGU A 2
H417 H 1.6474 0.1699 0.7776 0.060 Uiso 0.216(2) 1 calc PR A 2
C418 C 1.572(3) 0.234(2) 0.7010(18) 0.057(9) Uani 0.216(2) 1 d PGU A 2
H418 H 1.4847 0.2267 0.7229 0.068 Uiso 0.216(2) 1 calc PR A 2
P4 P 0.8993(14) 0.5258(9) 0.6715(8) 0.052(3) Uani 0.216(2) 1 d PU A 2
C519 C 0.963(6) 0.452(3) 0.619(3) 0.033(4) Uani 0.216(2) 1 d PU A 2
H51A H 0.9722 0.4006 0.6481 0.050 Uiso 0.216(2) 1 calc PR A 2
H51B H 1.0467 0.4658 0.5911 0.050 Uiso 0.216(2) 1 calc PR A 2
H51C H 0.9042 0.4479 0.5903 0.050 Uiso 0.216(2) 1 calc PR A 2
C501 C 0.744(3) 0.502(2) 0.7206(16) 0.051(6) Uani 0.216(2) 1 d PGU A 2
C502 C 0.696(3) 0.4278(19) 0.7354(17) 0.052(9) Uani 0.216(2) 1 d PGU A 2
H502 H 0.7438 0.3858 0.7147 0.063 Uiso 0.216(2) 1 calc PR A 2
C503 C 0.579(3) 0.4150(16) 0.7802(18) 0.053(9) Uani 0.216(2) 1 d PGU A 2
H503 H 0.5463 0.3642 0.7903 0.063 Uiso 0.216(2) 1 calc PR A 2
C504 C 0.510(3) 0.476(2) 0.8104(16) 0.047(10) Uani 0.216(2) 1 d PGU A 2
H504 H 0.4295 0.4676 0.8411 0.057 Uiso 0.216(2) 1 calc PR A 2
C505 C 0.558(3) 0.5507(18) 0.7957(18) 0.057(9) Uani 0.216(2) 1 d PGU A 2
H505 H 0.5101 0.5927 0.8163 0.069 Uiso 0.216(2) 1 calc PR A 2
C506 C 0.675(3) 0.5635(17) 0.7508(19) 0.043(9) Uani 0.216(2) 1 d PGU A 2
H506 H 0.7076 0.6143 0.7408 0.052 Uiso 0.216(2) 1 calc PR A 2
C507 C 0.995(3) 0.526(2) 0.7269(18) 0.055(6) Uani 0.216(2) 1 d PGU A 2
C508 C 1.116(3) 0.5538(19) 0.6982(13) 0.056(8) Uani 0.216(2) 1 d PGU A 2
H508 H 1.1432 0.5669 0.6505 0.067 Uiso 0.216(2) 1 calc PR A 2
C509 C 1.198(2) 0.5621(17) 0.7394(16) 0.037(3) Uani 0.216(2) 1 d PGU A 2
H509 H 1.2803 0.5810 0.7198 0.044 Uiso 0.216(2) 1 calc PR A 2
C510 C 1.158(3) 0.5428(18) 0.8093(16) 0.043(7) Uani 0.216(2) 1 d PGU A 2
H510 H 1.2141 0.5485 0.8374 0.051 Uiso 0.216(2) 1 calc PR A 2
C511 C 1.038(3) 0.5153(19) 0.8380(13) 0.045(7) Uani 0.216(2) 1 d PGU A 2
H511 H 1.0107 0.5021 0.8857 0.054 Uiso 0.216(2) 1 calc PR A 2
C512 C 0.956(2) 0.5069(19) 0.7968(19) 0.059(9) Uani 0.216(2) 1 d PGU A 2
H512 H 0.8736 0.4881 0.8164 0.070 Uiso 0.216(2) 1 calc PR A 2
C513 C 0.884(3) 0.6127(17) 0.6201(17) 0.052(6) Uani 0.216(2) 1 d PGU A 2
C514 C 0.896(4) 0.683(2) 0.6406(15) 0.052(8) Uani 0.216(2) 1 d PGU A 2
H514 H 0.9080 0.6832 0.6848 0.062 Uiso 0.216(2) 1 calc PR A 2
C515 C 0.890(4) 0.7539(17) 0.597(2) 0.058(9) Uani 0.216(2) 1 d PGU A 2
H515 H 0.8984 0.8021 0.6106 0.069 Uiso 0.216(2) 1 calc PR A 2
C516 C 0.873(4) 0.7540(17) 0.5319(18) 0.059(10) Uani 0.216(2) 1 d PGU A 2
H516 H 0.8687 0.8023 0.5017 0.071 Uiso 0.216(2) 1 calc PR A 2
C517 C 0.861(3) 0.683(2) 0.5113(15) 0.060(8) Uani 0.216(2) 1 d PGU A 2
H517 H 0.8488 0.6836 0.4671 0.072 Uiso 0.216(2) 1 calc PR A 2
C518 C 0.867(3) 0.6128(17) 0.5554(19) 0.055(8) Uani 0.216(2) 1 d PGU A 2
H518 H 0.8584 0.5646 0.5414 0.066 Uiso 0.216(2) 1 calc PR A 2
Br2 Br 1.2350(6) 0.5407(4) 0.5182(3) 0.050(2) Uani 0.199(3) 1 d P B 2

loop_
_atom_site_aniso_label
_atom_site_aniso_U_11
_atom_site_aniso_U_22
_atom_site_aniso_U_33
_atom_site_aniso_U_23
_atom_site_aniso_U_13
_atom_site_aniso_U_12
Fe1 0.0222(6) 0.0182(6) 0.0224(6) -0.0038(5) -0.0064(5) 0.0025(5)
N11 0.031(4) 0.022(3) 0.019(4) -0.005(3) -0.008(3) 0.008(3)
N12 0.020(4) 0.017(3) 0.030(5) -0.003(3) -0.008(3) -0.001(2)
N13 0.019(4) 0.016(3) 0.030(5) -0.002(3) -0.009(3) -0.004(2)
N14 0.019(4) 0.020(3) 0.012(4) -0.001(3) -0.001(3) 0.002(2)
N15 0.022(4) 0.023(3) 0.020(4) -0.003(3) -0.006(3) 0.001(3)
N16 0.022(4) 0.022(4) 0.024(5) -0.005(3) -0.002(3) 0.004(3)
N17 0.024(4) 0.022(3) 0.028(5) 0.004(3) -0.010(4) 0.000(3)
N18 0.020(4) 0.022(4) 0.027(5) -0.007(3) -0.007(3) 0.000(3)
C101 0.018(5) 0.024(4) 0.030(6) -0.007(4) -0.008(4) 0.000(3)
C102 0.024(5) 0.017(4) 0.022(5) 0.000(3) -0.006(4) -0.005(3)
C103 0.019(5) 0.019(4) 0.025(5) -0.004(3) -0.003(4) -0.003(3)
C104 0.026(5) 0.016(4) 0.027(6) -0.004(3) -0.007(4) 0.000(3)
C105 0.018(5) 0.018(4) 0.037(6) -0.007(4) -0.007(4) 0.002(3)
C106 0.023(5) 0.020(4) 0.033(6) -0.001(3) -0.006(4) 0.004(3)
C107 0.020(5) 0.021(4) 0.031(6) 0.004(3) -0.004(4) -0.003(3)
C108 0.023(5) 0.019(4) 0.020(5) 0.008(3) -0.004(4) -0.004(3)
C109 0.026(5) 0.024(4) 0.015(5) 0.004(3) -0.004(4) 0.000(3)
C110 0.022(5) 0.028(4) 0.028(6) -0.002(3) -0.008(4) -0.001(3)
C111 0.025(5) 0.025(4) 0.023(5) -0.003(3) -0.008(4) -0.002(3)
C112 0.019(5) 0.017(4) 0.018(5) 0.001(3) -0.001(3) -0.004(3)
C113 0.025(5) 0.017(4) 0.019(5) -0.001(3) -0.005(4) 0.000(3)
C114 0.016(5) 0.023(4) 0.032(6) -0.008(4) -0.007(4) 0.003(3)
C115 0.025(5) 0.020(4) 0.025(6) -0.001(3) -0.008(4) 0.002(3)
C116 0.021(5) 0.022(4) 0.023(5) -0.003(3) -0.007(4) 0.002(3)
C117 0.030(5) 0.023(4) 0.030(6) -0.004(4) -0.013(4) -0.002(3)
C118 0.022(5) 0.030(4) 0.036(6) -0.010(4) -0.012(4) -0.003(3)
C119 0.024(5) 0.031(4) 0.031(6) -0.014(4) -0.006(4) -0.002(3)
C120 0.025(5) 0.022(4) 0.026(5) -0.007(3) -0.004(4) -0.001(3)
C121 0.038(6) 0.022(4) 0.044(7) -0.006(4) -0.013(5) 0.008(4)
C122 0.027(5) 0.024(4) 0.047(7) -0.006(4) -0.007(4) 0.009(4)
C123 0.034(6) 0.016(4) 0.043(7) 0.009(3) -0.012(4) -0.002(3)
C124 0.019(5) 0.029(4) 0.031(6) 0.000(4) -0.003(4) 0.003(3)
C125 0.021(5) 0.028(4) 0.019(5) 0.004(3) -0.004(4) -0.006(3)
C126 0.017(5) 0.042(5) 0.022(5) -0.006(4) -0.002(4) -0.003(3)
C127 0.028(5) 0.037(5) 0.037(6) -0.013(4) -0.013(4) -0.003(3)
C128 0.022(5) 0.032(4) 0.030(6) -0.009(4) -0.008(4) -0.003(3)
C129 0.025(5) 0.024(4) 0.024(5) -0.006(3) -0.004(4) 0.004(3)
C130 0.024(5) 0.017(3) 0.033(6) -0.004(3) -0.006(4) 0.000(3)
C131 0.020(5) 0.026(4) 0.034(6) -0.007(4) -0.009(4) 0.007(3)
C132 0.022(5) 0.020(4) 0.033(6) -0.004(3) -0.010(4) 0.001(3)
Cl1 0.0381(15) 0.0297(14) 0.0499(19) -0.0187(13) -0.0172(14) 0.0086(11)
Cl2 0.0384(15) 0.0427(16) 0.0426(18) -0.0247(13) -0.0126(14) 0.0022(12)
Cl3 0.0373(15) 0.0413(15) 0.0343(16) -0.0129(13) -0.0171(13) -0.0029(12)
Cl4 0.0361(14) 0.0245(12) 0.0342(16) -0.0059(11) -0.0164(13) 0.0018(10)
Cl5 0.0261(13) 0.0331(14) 0.0334(16) -0.0077(11) -0.0137(12) 0.0049(11)
Cl6 0.0287(13) 0.0285(13) 0.0437(17) -0.0017(12) -0.0136(13) 0.0087(11)
Cl7 0.0368(14) 0.0212(12) 0.0477(18) -0.0097(12) -0.0131(14) 0.0073(11)
Cl8 0.0401(15) 0.0270(13) 0.0469(18) -0.0172(12) -0.0202(14) 0.0089(11)
Cl9 0.0411(15) 0.0317(14) 0.0402(17) -0.0158(12) -0.0158(14) 0.0040(11)
Cl10 0.0430(16) 0.0500(17) 0.0446(18) -0.0226(14) -0.0192(15) -0.0003(13)
Cl11 0.0349(15) 0.0514(17) 0.0352(17) -0.0067(13) -0.0176(13) -0.0054(12)
Cl12 0.0330(14) 0.0335(14) 0.0446(18) -0.0029(12) -0.0209(14) 0.0016(11)
Cl13 0.0300(14) 0.0385(15) 0.0303(16) -0.0010(12) -0.0097(12) 0.0060(11)
Cl14 0.0270(14) 0.0307(14) 0.055(2) 0.0057(13) -0.0099(13) 0.0066(11)
Cl15 0.0408(16) 0.0248(14) 0.084(2) -0.0147(14) -0.0213(17) 0.0139(12)
Cl16 0.0439(16) 0.0298(14) 0.056(2) -0.0162(13) -0.0192(15) 0.0089(12)
Cl1S 0.073(3) 0.071(3) 0.100(4) -0.021(3) -0.021(3) -0.022(2)
Cl2S 0.105(4) 0.122(4) 0.069(3) -0.028(3) -0.015(3) -0.041(3)
C1S 0.050(6) 0.044(6) 0.069(4) -0.012(4) -0.019(4) 0.002(4)
C2S 0.058(6) 0.044(6) 0.060(4) -0.004(4) -0.025(4) 0.003(4)
C3S 0.073(7) 0.088(8) 0.063(5) -0.016(5) -0.009(5) -0.029(5)
C4S 0.058(8) 0.046(8) 0.062(6) -0.006(6) -0.022(6) -0.002(5)
C5S 0.057(8) 0.045(8) 0.058(5) -0.011(6) -0.019(5) 0.005(5)
C6S 0.082(7) 0.090(8) 0.070(4) -0.023(5) -0.004(5) -0.033(5)
Cl3S 0.083(7) 0.095(8) 0.078(7) -0.010(6) -0.005(6) -0.030(5)
Cl4S 0.087(7) 0.102(8) 0.074(5) -0.019(6) -0.008(6) -0.031(6)
C11S 0.061(7) 0.048(7) 0.066(4) 0.002(5) -0.022(5) 0.009(5)
C12S 0.052(7) 0.047(7) 0.073(5) -0.007(5) -0.017(5) 0.006(5)
C13S 0.078(8) 0.078(8) 0.095(7) -0.022(6) -0.015(7) -0.019(5)
C14S 0.097(16) 0.096(16) 0.103(11) -0.033(11) -0.020(11) -0.024(12)
C15S 0.093(16) 0.083(16) 0.089(9) -0.022(11) -0.028(10) -0.002(11)
C16S 0.104(8) 0.119(8) 0.075(5) -0.022(6) -0.011(6) -0.032(7)
P1 0.0176(14) 0.0200(14) 0.0212(16) -0.0058(12) -0.0073(12) -0.0015(12)
C219 0.027(5) 0.024(4) 0.023(6) -0.010(3) -0.003(4) -0.004(4)
C201 0.019(5) 0.021(2) 0.022(4) -0.005(2) -0.007(4) -0.004(4)
C202 0.025(6) 0.021(3) 0.028(5) -0.009(3) 0.000(5) -0.006(5)
C203 0.050(8) 0.020(3) 0.039(6) -0.010(4) -0.014(7) 0.000(6)
C204 0.042(7) 0.030(4) 0.033(6) -0.005(4) -0.005(6) -0.008(6)
C205 0.035(6) 0.030(4) 0.028(5) -0.004(3) -0.016(6) -0.001(5)
C206 0.020(5) 0.029(4) 0.023(4) -0.005(3) -0.009(5) 0.000(5)
C207 0.018(3) 0.023(4) 0.013(5) -0.002(3) -0.008(2) 0.001(3)
C208 0.028(4) 0.026(4) 0.038(6) -0.004(4) 0.001(4) 0.006(3)
C209 0.032(5) 0.036(4) 0.023(6) -0.004(5) 0.003(4) 0.009(4)
C210 0.019(5) 0.046(5) 0.033(7) -0.005(5) -0.003(4) -0.002(4)
C211 0.028(5) 0.034(4) 0.022(6) -0.003(5) -0.006(4) -0.010(4)
C212 0.020(4) 0.024(4) 0.030(6) -0.003(4) -0.007(4) 0.000(3)
C213 0.024(4) 0.017(5) 0.020(3) -0.003(4) -0.009(3) -0.004(4)
C214 0.020(4) 0.029(6) 0.019(3) -0.007(5) -0.006(3) 0.008(4)
C215 0.031(5) 0.025(6) 0.022(4) -0.003(5) -0.012(3) 0.001(5)
C216 0.027(4) 0.017(5) 0.028(4) -0.006(5) -0.016(4) 0.006(4)
C217 0.025(5) 0.023(6) 0.029(4) -0.008(5) -0.012(4) -0.004(5)
C218 0.018(4) 0.024(6) 0.023(4) -0.006(5) -0.008(3) 0.002(4)
P2 0.0173(14) 0.0207(15) 0.0210(16) -0.0022(13) -0.0084(13) 0.0022(12)
C319 0.025(5) 0.019(3) 0.022(6) 0.000(4) -0.006(5) 0.003(3)
C301 0.014(2) 0.017(5) 0.015(4) -0.003(3) -0.004(3) 0.000(3)
C302 0.017(4) 0.024(6) 0.015(4) -0.001(4) -0.007(3) -0.008(4)
C303 0.028(5) 0.030(6) 0.029(5) -0.004(4) -0.016(4) 0.007(5)
C304 0.022(4) 0.032(7) 0.038(6) -0.008(5) -0.022(5) 0.008(5)
C305 0.016(3) 0.011(6) 0.046(6) -0.006(5) -0.013(4) -0.002(4)
C306 0.015(3) 0.025(6) 0.019(5) 0.001(4) 0.001(3) 0.005(4)
C307 0.016(5) 0.025(5) 0.021(2) -0.003(3) -0.008(3) -0.003(4)
C308 0.033(8) 0.040(6) 0.026(5) -0.014(4) -0.015(6) 0.012(5)
C309 0.041(8) 0.032(6) 0.025(5) -0.011(4) -0.009(6) 0.000(5)
C310 0.033(8) 0.035(7) 0.022(5) -0.004(4) -0.005(6) -0.012(5)
C311 0.028(7) 0.036(6) 0.020(3) 0.002(4) -0.006(5) -0.008(4)
C312 0.028(6) 0.026(5) 0.022(3) 0.002(4) -0.009(5) -0.005(4)
C313 0.017(3) 0.027(4) 0.017(5) 0.001(4) -0.011(3) -0.001(3)
C314 0.023(6) 0.030(5) 0.042(8) -0.004(5) -0.008(4) -0.005(4)
C315 0.025(6) 0.035(6) 0.051(9) 0.006(5) -0.016(5) -0.011(4)
C316 0.014(6) 0.061(7) 0.044(8) 0.005(6) -0.008(5) -0.014(5)
C317 0.028(6) 0.056(6) 0.016(6) 0.002(5) -0.004(3) -0.002(5)
C318 0.018(5) 0.040(6) 0.025(6) -0.006(4) -0.009(3) 0.000(4)
Br1 0.0200(6) 0.0251(7) 0.0259(8) -0.0036(5) -0.0085(6) 0.0004(5)
P3 0.044(5) 0.048(5) 0.046(6) -0.009(5) -0.013(5) -0.007(5)
C419 0.035(8) 0.045(5) 0.027(9) -0.004(6) -0.002(8) 0.000(6)
C401 0.054(13) 0.041(11) 0.046(6) -0.008(6) -0.011(6) -0.008(9)
C402 0.056(16) 0.060(15) 0.047(8) -0.010(10) -0.014(12) 0.003(11)
C403 0.059(16) 0.062(15) 0.048(7) -0.011(10) -0.016(12) 0.002(11)
C404 0.059(17) 0.051(16) 0.052(12) -0.017(10) -0.019(12) -0.009(12)
C405 0.057(17) 0.052(14) 0.053(10) -0.016(10) -0.014(12) -0.003(11)
C406 0.050(16) 0.040(13) 0.051(10) -0.010(10) -0.013(12) -0.011(10)
C407 0.044(6) 0.043(10) 0.054(13) -0.003(10) -0.008(7) 0.000(8)
C408 0.031(12) 0.049(11) 0.043(14) -0.010(11) -0.007(9) -0.002(9)
C409 0.047(13) 0.039(10) 0.037(14) -0.002(9) 0.002(9) 0.004(9)
C410 0.030(7) 0.034(7) 0.032(7) -0.004(6) -0.013(6) 0.004(6)
C411 0.044(13) 0.039(10) 0.052(13) -0.009(10) -0.009(9) -0.007(10)
C412 0.058(13) 0.043(11) 0.064(15) -0.012(10) 0.003(9) -0.011(10)
C413 0.043(6) 0.045(11) 0.044(10) -0.010(9) -0.006(7) 0.004(9)
C414 0.043(6) 0.043(15) 0.049(13) -0.022(11) -0.017(8) -0.016(11)
C415 0.044(7) 0.052(17) 0.061(14) -0.001(12) -0.014(9) -0.012(12)
C416 0.054(9) 0.061(17) 0.058(14) -0.002(11) -0.008(11) 0.000(13)
C417 0.055(11) 0.041(16) 0.053(12) 0.000(11) -0.013(9) -0.008(12)
C418 0.057(11) 0.056(16) 0.054(12) 0.004(11) -0.013(9) -0.003(12)
P4 0.040(5) 0.053(6) 0.059(7) -0.012(4) -0.008(4) 0.008(5)
C519 0.029(8) 0.036(7) 0.030(8) 0.008(6) -0.007(6) -0.004(7)
C501 0.049(6) 0.053(9) 0.050(14) -0.018(10) -0.002(6) -0.001(8)
C502 0.052(12) 0.052(10) 0.054(16) -0.022(12) -0.004(10) 0.000(9)
C503 0.055(12) 0.049(10) 0.049(16) -0.004(11) -0.006(10) 0.001(10)
C504 0.045(14) 0.062(13) 0.036(16) -0.014(12) -0.003(11) -0.008(9)
C505 0.057(12) 0.055(11) 0.052(16) -0.013(12) 0.007(10) -0.003(10)
C506 0.035(11) 0.045(12) 0.050(16) -0.009(12) -0.011(10) 0.002(9)
C507 0.060(10) 0.047(14) 0.060(7) -0.014(8) -0.013(7) -0.012(11)
C508 0.055(10) 0.055(17) 0.061(11) -0.020(13) -0.011(8) -0.007(12)
C509 0.033(6) 0.030(6) 0.040(6) -0.002(6) 0.000(5) 0.011(6)
C510 0.033(11) 0.038(15) 0.042(6) 0.003(12) 0.009(9) 0.005(11)
C511 0.039(11) 0.043(16) 0.048(7) -0.008(12) 0.003(7) -0.007(12)
C512 0.055(13) 0.061(18) 0.060(7) -0.013(13) -0.012(8) -0.003(13)
C513 0.054(15) 0.049(5) 0.046(8) -0.017(6) 0.006(10) 0.009(8)
C514 0.043(17) 0.054(6) 0.061(13) -0.010(8) -0.012(13) -0.008(13)
C515 0.058(18) 0.051(6) 0.064(14) -0.013(8) -0.012(13) 0.000(13)
C516 0.060(18) 0.051(10) 0.065(13) -0.012(10) -0.016(14) 0.011(13)
C517 0.064(17) 0.057(12) 0.059(11) -0.008(7) -0.014(14) -0.006(13)
C518 0.054(17) 0.054(10) 0.059(11) -0.010(8) -0.014(13) -0.006(13)
Br2 0.058(4) 0.053(4) 0.044(4) -0.013(3) -0.019(3) -0.002(3)

loop_
_atom_type_symbol
_atom_type_description
_atom_type_scat_dispersion_real
_atom_type_scat_dispersion_imag
_atom_type_scat_source
C C 0.0033 0.0016 'International Tables Vol C Tables 4.2.6.8 and 6.1.1.4'
H H 0.0000 0.0000 'International Tables Vol C Tables 4.2.6.8 and 6.1.1.4'
N N 0.0061 0.0033 'International Tables Vol C Tables 4.2.6.8 and 6.1.1.4'
P P 0.1023 0.0942 'International Tables Vol C Tables 4.2.6.8 and 6.1.1.4'
Cl Cl 0.1484 0.1585 'International Tables Vol C Tables 4.2.6.8 and 6.1.1.4'
Fe Fe 0.3463 0.8444 'International Tables Vol C Tables 4.2.6.8 and 6.1.1.4'
Br Br -0.2901 2.4595 'International Tables Vol C Tables 4.2.6.8 and 6.1.1.4'

loop_
_geom_angle_atom_site_label_1
_geom_angle_atom_site_label_2
_geom_angle_atom_site_label_3
_geom_angle
N14 Fe1 N13 90.1(3)
N14 Fe1 N11 90.0(3)
N13 Fe1 N11 179.6(4)
N14 Fe1 N12 179.4(4)
N13 Fe1 N12 89.9(3)
N11 Fe1 N12 90.0(3)
C104 N11 C101 107.2(7)
C104 N11 Fe1 126.4(5)
C101 N11 Fe1 126.5(6)
C108 N12 C105 107.5(7)
C108 N12 Fe1 126.7(6)
C105 N12 Fe1 125.7(5)
C109 N13 C112 107.1(7)
C109 N13 Fe1 126.1(6)
C112 N13 Fe1 126.8(5)
C113 N14 C116 106.9(6)
C113 N14 Fe1 126.4(5)
C116 N14 Fe1 126.7(6)
C116 N15 C101 122.3(8)
C105 N16 C104 122.4(8)
C108 N17 C109 121.8(8)
C112 N18 C113 122.5(7)
N15 C101 N11 127.4(8)
N15 C101 C102 123.3(8)
N11 C101 C102 109.3(7)
C103 C102 C117 119.4(8)
C103 C102 C101 107.9(8)
C117 C102 C101 132.6(8)
C120 C103 C102 121.8(8)
C120 C103 C104 132.5(8)
C102 C103 C104 105.6(8)
N16 C104 N11 127.7(8)
N16 C104 C103 122.3(8)
N11 C104 C103 110.0(7)
N16 C105 N12 127.6(7)
N16 C105 C106 123.6(8)
N12 C105 C106 108.8(8)
C107 C106 C121 120.7(8)
C107 C106 C105 106.8(8)
C121 C106 C105 132.5(9)
C106 C107 C124 120.1(8)
C106 C107 C108 107.5(8)
C124 C107 C108 132.4(9)
N17 C108 N12 127.5(8)
N17 C108 C107 123.2(8)
N12 C108 C107 109.4(8)
N17 C109 N13 128.1(8)
N17 C109 C110 122.5(8)
N13 C109 C110 109.3(8)
C111 C110 C125 121.3(9)
C111 C110 C109 106.5(8)
C125 C110 C109 132.2(8)
C110 C111 C128 119.9(8)
C110 C111 C112 107.0(8)
C128 C111 C112 133.1(8)
N18 C112 N13 127.0(8)
N18 C112 C111 122.9(8)
N13 C112 C111 110.1(7)
N18 C113 N14 127.2(7)
N18 C113 C114 122.9(8)
N14 C113 C114 109.8(7)
C129 C114 C115 120.8(8)
C129 C114 C113 131.5(8)
C115 C114 C113 107.8(8)
C132 C115 C114 121.1(8)
C132 C115 C116 132.4(9)
C114 C115 C116 106.5(7)
N15 C116 N14 127.1(8)
N15 C116 C115 123.9(8)
N14 C116 C115 109.0(7)
C118 C117 C102 118.9(8)
C118 C117 Cl4 119.0(7)
C102 C117 Cl4 122.1(7)
C117 C118 C119 120.5(8)
C117 C118 Cl3 119.5(7)
C119 C118 Cl3 120.0(7)
C120 C119 C118 121.4(8)
C120 C119 Cl2 119.7(7)
C118 C119 Cl2 118.8(7)
C119 C120 C103 118.0(8)
C119 C120 Cl1 119.8(7)
C103 C120 Cl1 122.2(7)
C122 C121 C106 120.0(9)
C122 C121 Cl16 118.9(7)
C106 C121 Cl16 120.9(7)
C123 C122 C121 118.9(9)
C123 C122 Cl15 121.4(7)
C121 C122 Cl15 119.7(8)
C124 C123 C122 122.1(8)
C124 C123 Cl14 119.1(8)
C122 C123 Cl14 118.8(7)
C123 C124 C107 118.2(9)
C123 C124 Cl13 119.5(7)
C107 C124 Cl13 122.3(7)
C126 C125 C110 117.7(8)
C126 C125 Cl12 120.1(7)
C110 C125 Cl12 122.2(7)
C125 C126 C127 121.6(8)
C125 C126 Cl11 118.9(7)
C127 C126 Cl11 119.5(7)
C128 C127 C126 119.7(9)
C128 C127 Cl10 120.8(7)
C126 C127 Cl10 119.5(7)
C127 C128 C111 119.8(8)
C127 C128 Cl9 118.1(7)
C111 C128 Cl9 121.9(7)
C114 C129 C130 118.3(8)
C114 C129 Cl8 123.3(7)
C130 C129 Cl8 118.3(7)
C129 C130 C131 120.4(8)
C129 C130 Cl7 120.2(7)
C131 C130 Cl7 119.4(6)
C132 C131 C130 121.2(8)
C132 C131 Cl6 119.7(7)
C130 C131 Cl6 119.1(7)
C131 C132 C115 118.2(8)
C131 C132 Cl5 119.3(6)
C115 C132 Cl5 122.6(7)
C2S C1S C6S 120.0
C2S C1S Cl1S 120.2(8)
C6S C1S Cl1S 119.8(8)
C3S C2S C1S 120.0
C3S C2S Cl2S 119.5(8)
C1S C2S Cl2S 120.4(8)
C2S C3S C4S 120.0
C2S C3S H3S 120.0
C4S C3S H3S 120.0
C5S C4S C3S 120.0
C5S C4S H4S 120.0
C3S C4S H4S 120.0
C4S C5S C6S 120.0
C4S C5S H5S 120.0
C6S C5S H5S 120.0
C5S C6S C1S 120.0
C5S C6S H6S 120.0
C1S C6S H6S 120.0
C12S C11S C16S 120.0
C12S C11S Cl3S 120.2(8)
C16S C11S Cl3S 119.8(8)
C11S C12S C13S 120.0
C11S C12S Cl4S 120.4(8)
C13S C12S Cl4S 119.6(8)
C12S C13S C14S 120.0
C12S C13S H13S 120.0
C14S C13S H13S 120.0
C15S C14S C13S 120.0
C15S C14S H14S 120.0
C13S C14S H14S 120.0
C16S C15S C14S 120.0
C16S C15S H15S 120.0
C14S C15S H15S 120.0
C15S C16S C11S 120.0
C15S C16S H16S 120.0
C11S C16S H16S 120.0
C219 P1 C201 111.3(6)
C219 P1 C213 108.9(6)
C201 P1 C213 109.0(3)
C219 P1 C207 109.5(6)
C201 P1 C207 109.5(3)
C213 P1 C207 108.6(4)
P1 C219 H21A 109.5
P1 C219 H21B 109.5
H21A C219 H21B 109.5
P1 C219 H21C 109.5
H21A C219 H21C 109.5
H21B C219 H21C 109.5
C202 C201 C206 120.0
C202 C201 P1 119.6(4)
C206 C201 P1 120.3(4)
C203 C202 C201 120.0
C203 C202 H202 120.0
C201 C202 H202 120.0
C204 C203 C202 120.0
C204 C203 H203 120.0
C202 C203 H203 120.0
C203 C204 C205 120.0
C203 C204 H204 120.0
C205 C204 H204 120.0
C206 C205 C204 120.0
C206 C205 H205 120.0
C204 C205 H205 120.0
C205 C206 C201 120.0
C205 C206 H206 120.0
C201 C206 H206 120.0
C208 C207 C212 120.0
C208 C207 P1 118.5(4)
C212 C207 P1 121.2(4)
C207 C208 C209 120.0
C207 C208 H208 120.0
C209 C208 H208 120.0
C210 C209 C208 120.0
C210 C209 H209 120.0
C208 C209 H209 120.0
C209 C210 C211 120.0
C209 C210 H210 120.0
C211 C210 H210 120.0
C210 C211 C212 120.0
C210 C211 H211 120.0
C212 C211 H211 120.0
C211 C212 C207 120.0
C211 C212 H212 120.0
C207 C212 H212 120.0
C214 C213 C218 120.0
C214 C213 P1 120.9(4)
C218 C213 P1 119.1(4)
C213 C214 C215 120.0
C213 C214 H214 120.0
C215 C214 H214 120.0
C216 C215 C214 120.0
C216 C215 H215 120.0
C214 C215 H215 120.0
C215 C216 C217 120.0
C215 C216 H216 120.0
C217 C216 H216 120.0
C218 C217 C216 120.0
C218 C217 H217 120.0
C216 C217 H217 120.0
C217 C218 C213 120.0
C217 C218 H218 120.0
C213 C218 H218 120.0
C319 P2 C307 111.2(6)
C319 P2 C313 109.0(6)
C307 P2 C313 112.0(4)
C319 P2 C301 108.3(5)
C307 P2 C301 108.2(3)
C313 P2 C301 108.0(4)
P2 C319 H31A 109.5
P2 C319 H31B 109.5
H31A C319 H31B 109.5
P2 C319 H31C 109.5
H31A C319 H31C 109.5
H31B C319 H31C 109.5
C302 C301 C306 120.0
C302 C301 P2 121.4(4)
C306 C301 P2 118.4(4)
C301 C302 C303 120.0
C301 C302 H302 120.0
C303 C302 H302 120.0
C304 C303 C302 120.0
C304 C303 H303 120.0
C302 C303 H303 120.0
C305 C304 C303 120.0
C305 C304 H304 120.0
C303 C304 H304 120.0
C304 C305 C306 120.0
C304 C305 H305 120.0
C306 C305 H305 120.0
C305 C306 C301 120.0
C305 C306 H306 120.0
C301 C306 H306 120.0
C308 C307 C312 120.0
C308 C307 P2 120.3(4)
C312 C307 P2 119.6(4)
C307 C308 C309 120.0
C307 C308 H308 120.0
C309 C308 H308 120.0
C310 C309 C308 120.0
C310 C309 H309 120.0
C308 C309 H309 120.0
C311 C310 C309 120.0
C311 C310 H310 120.0
C309 C310 H310 120.0
C310 C311 C312 120.0
C310 C311 H311 120.0
C312 C311 H311 120.0
C311 C312 C307 120.0
C311 C312 H312 120.0
C307 C312 H312 120.0
C314 C313 C318 120.0
C314 C313 P2 118.8(5)
C318 C313 P2 120.5(5)
C313 C314 C315 120.0
C313 C314 H314 120.0
C315 C314 H314 120.0
C316 C315 C314 120.0
C316 C315 H315 120.0
C314 C315 H315 120.0
C317 C316 C315 120.0
C317 C316 H316 120.0
C315 C316 H316 120.0
C316 C317 C318 120.0
C316 C317 H317 120.0
C318 C317 H317 120.0
C317 C318 C313 120.0
C317 C318 H318 120.0
C313 C318 H318 120.0
C413 P3 C407 110.8(19)
C413 P3 C401 104.8(18)
C407 P3 C401 111.5(19)
C413 P3 C419 111(3)
C407 P3 C419 108(3)
C401 P3 C419 111(2)
P3 C419 H41A 109.5
P3 C419 H41B 109.5
H41A C419 H41B 109.5
P3 C419 H41C 109.5
H41A C419 H41C 109.5
H41B C419 H41C 109.5
C402 C401 C406 120.0
C402 C401 P3 118(2)
C406 C401 P3 121(2)
C401 C402 C403 120.0
C401 C402 H402 120.0
C403 C402 H402 120.0
C404 C403 C402 120.0
C404 C403 H403 120.0
C402 C403 H403 120.0
C403 C404 C405 120.0
C403 C404 H404 120.0
C405 C404 H404 120.0
C404 C405 C406 120.0
C404 C405 H405 120.0
C406 C405 H405 120.0
C405 C406 C401 120.0
C405 C406 H406 120.0
C401 C406 H406 120.0
C408 C407 C412 120.0
C408 C407 P3 117(2)
C412 C407 P3 122(2)
C409 C408 C407 120.0
C409 C408 H408 120.0
C407 C408 H408 120.0
C408 C409 C410 120.0
C408 C409 H409 120.0
C410 C409 H409 120.0
C411 C410 C409 120.0
C411 C410 H410 120.0
C409 C410 H410 120.0
C410 C411 C412 120.0
C410 C411 H411 120.0
C412 C411 H411 120.0
C411 C412 C407 120.0
C411 C412 H412 120.0
C407 C412 H412 120.0
C414 C413 C418 120.0
C414 C413 P3 125(2)
C418 C413 P3 115(2)
C413 C414 C415 120.0
C413 C414 H414 120.0
C415 C414 H414 120.0
C414 C415 C416 120.0
C414 C415 H415 120.0
C416 C415 H415 120.0
C417 C416 C415 120.0
C417 C416 H416 120.0
C415 C416 H416 120.0
C418 C417 C416 120.0
C418 C417 H417 120.0
C416 C417 H417 120.0
C417 C418 C413 120.0
C417 C418 H418 120.0
C413 C418 H418 120.0
C513 P4 C507 114(2)
C513 P4 C501 108.1(18)
C507 P4 C501 107(2)
C513 P4 C519 108(2)
C507 P4 C519 109(2)
C501 P4 C519 110(3)
P4 C519 H51A 109.5
P4 C519 H51B 109.5
H51A C519 H51B 109.5
P4 C519 H51C 109.5
H51A C519 H51C 109.5
H51B C519 H51C 109.5
C502 C501 C506 120.0
C502 C501 P4 126(2)
C506 C501 P4 114(2)
C501 C502 C503 120.0
C501 C502 H502 120.0
C503 C502 H502 120.0
C502 C503 C504 120.0
C502 C503 H503 120.0
C504 C503 H503 120.0
C503 C504 C505 120.0
C503 C504 H504 120.0
C505 C504 H504 120.0
C506 C505 C504 120.0
C506 C505 H505 120.0
C504 C505 H505 120.0
C505 C506 C501 120.0
C505 C506 H506 120.0
C501 C506 H506 120.0
C508 C507 C512 120.0
C508 C507 P4 116(2)
C512 C507 P4 124(2)
C507 C508 C509 120.0
C507 C508 H508 120.0
C509 C508 H508 120.0
C510 C509 C508 120.0
C510 C509 H509 120.0
C508 C509 H509 120.0
C509 C510 C511 120.0
C509 C510 H510 120.0
C511 C510 H510 120.0
C510 C511 C512 120.0
C510 C511 H511 120.0
C512 C511 H511 120.0
C511 C512 C507 120.0
C511 C512 H512 120.0
C507 C512 H512 120.0
C514 C513 C518 120.0
C514 C513 P4 121(2)
C518 C513 P4 119(2)
C513 C514 C515 120.0
C513 C514 H514 120.0
C515 C514 H514 120.0
C514 C515 C516 120.0
C514 C515 H515 120.0
C516 C515 H515 120.0
C517 C516 C515 120.0
C517 C516 H516 120.0
C515 C516 H516 120.0
C518 C517 C516 120.0
C518 C517 H517 120.0
C516 C517 H517 120.0
C517 C518 C513 120.0
C517 C518 H518 120.0
C513 C518 H518 120.0

loop_
_geom_bond_atom_site_label_1
_geom_bond_atom_site_label_2
_geom_bond_distance
Fe1 N14 1.923(6)
Fe1 N13 1.925(7)
Fe1 N11 1.927(7)
Fe1 N12 1.935(7)
N11 C104 1.384(10)
N11 C101 1.395(10)
N12 C108 1.378(10)
N12 C105 1.397(10)
N13 C109 1.379(10)
N13 C112 1.388(10)
N14 C113 1.395(10)
N14 C116 1.412(10)
N15 C116 1.305(10)
N15 C101 1.332(10)
N16 C105 1.311(10)
N16 C104 1.314(10)
N17 C108 1.314(11)
N17 C109 1.330(10)
N18 C112 1.321(10)
N18 C113 1.323(10)
C101 C102 1.442(12)
C102 C103 1.397(11)
C102 C117 1.410(11)
C103 C120 1.397(11)
C103 C104 1.466(11)
C105 C106 1.463(11)
C106 C107 1.379(12)
C106 C121 1.396(12)
C107 C124 1.418(11)
C107 C108 1.455(11)
C109 C110 1.478(12)
C110 C111 1.383(11)
C110 C125 1.409(11)
C111 C128 1.390(12)
C111 C112 1.450(11)
C113 C114 1.442(11)
C114 C129 1.385(11)
C114 C115 1.400(12)
C115 C132 1.392(11)
C115 C116 1.466(11)
C117 C118 1.389(12)
C117 Cl4 1.719(9)
C118 C119 1.403(11)
C118 Cl3 1.735(9)
C119 C120 1.379(11)
C119 Cl2 1.730(9)
C120 Cl1 1.705(8)
C121 C122 1.394(12)
C121 Cl16 1.721(10)
C122 C123 1.390(13)
C122 Cl15 1.697(9)
C123 C124 1.390(12)
C123 Cl14 1.732(9)
C124 Cl13 1.721(10)
C125 C126 1.386(12)
C125 Cl12 1.713(9)
C126 C127 1.395(12)
C126 Cl11 1.734(9)
C127 C128 1.389(11)
C127 Cl10 1.718(10)
C128 Cl9 1.732(9)
C129 C130 1.399(11)
C129 Cl8 1.701(9)
C130 C131 1.406(12)
C130 Cl7 1.731(8)
C131 C132 1.378(11)
C131 Cl6 1.739(8)
C132 Cl5 1.715(9)
Cl1S C1S 1.714(8)
Cl2S C2S 1.719(9)
C1S C2S 1.3900
C1S C6S 1.3900
C2S C3S 1.3900
C3S C4S 1.3900
C3S H3S 0.9500
C4S C5S 1.3900
C4S H4S 0.9500
C5S C6S 1.3900
C5S H5S 0.9500
C6S H6S 0.9500
Cl3S C11S 1.713(8)
Cl4S C12S 1.718(9)
C11S C12S 1.3900
C11S C16S 1.3900
C12S C13S 1.3900
C13S C14S 1.3900
C13S H13S 0.9500
C14S C15S 1.3900
C14S H14S 0.9500
C15S C16S 1.3900
C15S H15S 0.9500
C16S H16S 0.9500
P1 C219 1.786(12)
P1 C201 1.800(6)
P1 C213 1.802(5)
P1 C207 1.807(6)
C219 H21A 0.9800
C219 H21B 0.9800
C219 H21C 0.9800
C201 C202 1.3900
C201 C206 1.3900
C202 C203 1.3900
C202 H202 0.9500
C203 C204 1.3900
C203 H203 0.9500
C204 C205 1.3900
C204 H204 0.9500
C205 C206 1.3900
C205 H205 0.9500
C206 H206 0.9500
C207 C208 1.3900
C207 C212 1.3900
C208 C209 1.3900
C208 H208 0.9500
C209 C210 1.3900
C209 H209 0.9500
C210 C211 1.3900
C210 H210 0.9500
C211 C212 1.3900
C211 H211 0.9500
C212 H212 0.9500
C213 C214 1.3900
C213 C218 1.3900
C214 C215 1.3900
C214 H214 0.9500
C215 C216 1.3900
C215 H215 0.9500
C216 C217 1.3900
C216 H216 0.9500
C217 C218 1.3900
C217 H217 0.9500
C218 H218 0.9500
P2 C319 1.758(11)
P2 C307 1.783(6)
P2 C313 1.795(6)
P2 C301 1.806(5)
C319 H31A 0.9800
C319 H31B 0.9800
C319 H31C 0.9800
C301 C302 1.3900
C301 C306 1.3900
C302 C303 1.3900
C302 H302 0.9500
C303 C304 1.3900
C303 H303 0.9500
C304 C305 1.3900
C304 H304 0.9500
C305 C306 1.3900
C305 H305 0.9500
C306 H306 0.9500
C307 C308 1.3900
C307 C312 1.3900
C308 C309 1.3900
C308 H308 0.9500
C309 C310 1.3900
C309 H309 0.9500
C310 C311 1.3900
C310 H310 0.9500
C311 C312 1.3900
C311 H311 0.9500
C312 H312 0.9500
C313 C314 1.3900
C313 C318 1.3900
C314 C315 1.3900
C314 H314 0.9500
C315 C316 1.3900
C315 H315 0.9500
C316 C317 1.3900
C316 H316 0.9500
C317 C318 1.3900
C317 H317 0.9500
C318 H318 0.9500
P3 C413 1.71(3)
P3 C407 1.72(3)
P3 C401 1.77(3)
P3 C419 1.81(6)
C419 H41A 0.9800
C419 H41B 0.9800
C419 H41C 0.9800
C401 C402 1.3900
C401 C406 1.3900
C402 C403 1.3900
C402 H402 0.9500
C403 C404 1.3900
C403 H403 0.9500
C404 C405 1.3900
C404 H404 0.9500
C405 C406 1.3900
C405 H405 0.9500
C406 H406 0.9500
C407 C408 1.3900
C407 C412 1.3900
C408 C409 1.3900
C408 H408 0.9500
C409 C410 1.3900
C409 H409 0.9500
C410 C411 1.3900
C410 H410 0.9500
C411 C412 1.3900
C411 H411 0.9500
C412 H412 0.9500
C413 C414 1.3900
C413 C418 1.3900
C414 C415 1.3900
C414 H414 0.9500
C415 C416 1.3900
C415 H415 0.9500
C416 C417 1.3900
C416 H416 0.9500
C417 C418 1.3900
C417 H417 0.9500
C418 H418 0.9500
P4 C513 1.69(3)
P4 C507 1.71(3)
P4 C501 1.78(3)
P4 C519 1.80(5)
C519 H51A 0.9800
C519 H51B 0.9800
C519 H51C 0.9800
C501 C502 1.3900
C501 C506 1.3900
C502 C503 1.3900
C502 H502 0.9500
C503 C504 1.3900
C503 H503 0.9500
C504 C505 1.3900
C504 H504 0.9500
C505 C506 1.3900
C505 H505 0.9500
C506 H506 0.9500
C507 C508 1.3900
C507 C512 1.3900
C508 C509 1.3900
C508 H508 0.9500
C509 C510 1.3900
C509 H509 0.9500
C510 C511 1.3900
C510 H510 0.9500
C511 C512 1.3900
C511 H511 0.9500
C512 H512 0.9500
C513 C514 1.3900
C513 C518 1.3900
C514 C515 1.3900
C514 H514 0.9500
C515 C516 1.3900
C515 H515 0.9500
C516 C517 1.3900
C516 H516 0.9500
C517 C518 1.3900
C517 H517 0.9500
C518 H518 0.9500

loop_
_geom_torsion_atom_site_label_1
_geom_torsion_atom_site_label_2
_geom_torsion_atom_site_label_3
_geom_torsion_atom_site_label_4
_geom_torsion
N14 Fe1 N11 C104 -178.4(7)
N13 Fe1 N11 C104 84(46)
N12 Fe1 N11 C104 1.0(8)
N14 Fe1 N11 C101 -0.7(8)
N13 Fe1 N11 C101 -98(46)
N12 Fe1 N11 C101 178.7(8)
N14 Fe1 N12 C108 -90(36)
N13 Fe1 N12 C108 -1.7(7)
N11 Fe1 N12 C108 177.9(7)
N14 Fe1 N12 C105 94(36)
N13 Fe1 N12 C105 -177.8(7)
N11 Fe1 N12 C105 1.8(8)
N14 Fe1 N13 C109 179.8(7)
N11 Fe1 N13 C109 -83(46)
N12 Fe1 N13 C109 0.4(8)
N14 Fe1 N13 C112 -0.7(7)
N11 Fe1 N13 C112 97(46)
N12 Fe1 N13 C112 179.9(7)
N13 Fe1 N14 C113 0.1(7)
N11 Fe1 N14 C113 -179.5(7)
N12 Fe1 N14 C113 88(36)
N13 Fe1 N14 C116 179.6(7)
N11 Fe1 N14 C116 0.1(7)
N12 Fe1 N14 C116 -92(36)
C116 N15 C101 N11 -1.6(15)
C116 N15 C101 C102 178.4(9)
C104 N11 C101 N15 179.6(9)
Fe1 N11 C101 N15 1.5(14)
C104 N11 C101 C102 -0.3(10)
Fe1 N11 C101 C102 -178.4(6)
N15 C101 C102 C103 -179.2(8)
N11 C101 C102 C103 0.7(11)
N15 C101 C102 C117 -1.6(17)
N11 C101 C102 C117 178.4(10)
C117 C102 C103 C120 0.8(14)
C101 C102 C103 C120 178.8(8)
C117 C102 C103 C104 -178.9(8)
C101 C102 C103 C104 -0.8(10)
C105 N16 C104 N11 2.4(15)
C105 N16 C104 C103 -178.8(9)
C101 N11 C104 N16 178.6(9)
Fe1 N11 C104 N16 -3.2(14)
C101 N11 C104 C103 -0.2(10)
Fe1 N11 C104 C103 177.9(6)
C120 C103 C104 N16 2.2(16)
C102 C103 C104 N16 -178.3(9)
C120 C103 C104 N11 -178.9(9)
C102 C103 C104 N11 0.7(10)
C104 N16 C105 N12 0.9(15)
C104 N16 C105 C106 -178.9(9)
C108 N12 C105 N16 -179.8(9)
Fe1 N12 C105 N16 -3.0(14)
C108 N12 C105 C106 0.0(10)
Fe1 N12 C105 C106 176.7(6)
N16 C105 C106 C107 -179.3(9)
N12 C105 C106 C107 0.9(11)
N16 C105 C106 C121 -0.6(17)
N12 C105 C106 C121 179.6(10)
C121 C106 C107 C124 1.5(15)
C105 C106 C107 C124 -179.6(9)
C121 C106 C107 C108 179.8(9)
C105 C106 C107 C108 -1.4(11)
C109 N17 C108 N12 0.0(15)
C109 N17 C108 C107 179.3(8)
C105 N12 C108 N17 178.5(9)
Fe1 N12 C108 N17 1.8(14)
C105 N12 C108 C107 -0.9(10)
Fe1 N12 C108 C107 -177.6(6)
C106 C107 C108 N17 -178.0(9)
C124 C107 C108 N17 0.0(16)
C106 C107 C108 N12 1.4(11)
C124 C107 C108 N12 179.4(10)
C108 N17 C109 N13 -1.6(15)
C108 N17 C109 C110 -178.2(9)
C112 N13 C109 N17 -178.5(9)
Fe1 N13 C109 N17 1.1(14)
C112 N13 C109 C110 -1.5(10)
Fe1 N13 C109 C110 178.1(6)
N17 C109 C110 C111 177.9(8)
N13 C109 C110 C111 0.7(11)
N17 C109 C110 C125 -1.1(17)
N13 C109 C110 C125 -178.3(9)
C125 C110 C111 C128 -2.1(15)
C109 C110 C111 C128 178.8(8)
C125 C110 C111 C112 179.5(8)
C109 C110 C111 C112 0.4(10)
C113 N18 C112 N13 0.1(14)
C113 N18 C112 C111 178.6(9)
C109 N13 C112 N18 -179.7(9)
Fe1 N13 C112 N18 0.8(13)
C109 N13 C112 C111 1.7(9)
Fe1 N13 C112 C111 -177.8(6)
C110 C111 C112 N18 -180.0(9)
C128 C111 C112 N18 1.9(16)
C110 C111 C112 N13 -1.3(10)
C128 C111 C112 N13 -179.5(10)
C112 N18 C113 N14 -0.9(14)
C112 N18 C113 C114 178.7(9)
C116 N14 C113 N18 -178.9(9)
Fe1 N14 C113 N18 0.7(13)
C116 N14 C113 C114 1.5(9)
Fe1 N14 C113 C114 -178.9(6)
N18 C113 C114 C129 -1.6(16)
N14 C113 C114 C129 178.0(10)
N18 C113 C114 C115 178.7(9)
N14 C113 C114 C115 -1.6(10)
C129 C114 C115 C132 -0.3(15)
C113 C114 C115 C132 179.4(9)
C129 C114 C115 C116 -178.6(8)
C113 C114 C115 C116 1.1(10)
C101 N15 C116 N14 0.9(15)
C101 N15 C116 C115 -178.9(9)
C113 N14 C116 N15 179.4(9)
Fe1 N14 C116 N15 -0.2(14)
C113 N14 C116 C115 -0.8(9)
Fe1 N14 C116 C115 179.6(6)
C132 C115 C116 N15 1.5(17)
C114 C115 C116 N15 179.6(9)
C132 C115 C116 N14 -178.3(10)
C114 C115 C116 N14 -0.2(10)
C103 C102 C117 C118 -0.3(14)
C101 C102 C117 C118 -177.7(10)
C103 C102 C117 Cl4 179.8(7)
C101 C102 C117 Cl4 2.4(16)
C102 C117 C118 C119 -0.7(14)
Cl4 C117 C118 C119 179.2(8)
C102 C117 C118 Cl3 179.6(7)
Cl4 C117 C118 Cl3 -0.5(12)
C117 C118 C119 C120 1.2(15)
Cl3 C118 C119 C120 -179.1(8)
C117 C118 C119 Cl2 177.3(8)
Cl3 C118 C119 Cl2 -3.0(12)
C118 C119 C120 C103 -0.7(14)
Cl2 C119 C120 C103 -176.8(7)
C118 C119 C120 Cl1 178.8(8)
Cl2 C119 C120 Cl1 2.7(12)
C102 C103 C120 C119 -0.2(14)
C104 C103 C120 C119 179.2(10)
C102 C103 C120 Cl1 -179.7(7)
C104 C103 C120 Cl1 -0.2(15)
C107 C106 C121 C122 -2.7(15)
C105 C106 C121 C122 178.7(10)
C107 C106 C121 Cl16 -177.2(8)
C105 C106 C121 Cl16 4.2(16)
C106 C121 C122 C123 3.1(15)
Cl16 C121 C122 C123 177.7(8)
C106 C121 C122 Cl15 -176.9(8)
Cl16 C121 C122 Cl15 -2.3(13)
C121 C122 C123 C124 -2.4(16)
Cl15 C122 C123 C124 177.6(8)
C121 C122 C123 Cl14 178.2(8)
Cl15 C122 C123 Cl14 -1.8(13)
C122 C123 C124 C107 1.2(15)
Cl14 C123 C124 C107 -179.4(7)
C122 C123 C124 Cl13 -179.9(8)
Cl14 C123 C124 Cl13 -0.4(12)
C106 C107 C124 C123 -0.7(14)
C108 C107 C124 C123 -178.4(10)
C106 C107 C124 Cl13 -179.6(8)
C108 C107 C124 Cl13 2.6(15)
C111 C110 C125 C126 1.0(14)
C109 C110 C125 C126 179.8(10)
C111 C110 C125 Cl12 -178.7(8)
C109 C110 C125 Cl12 0.1(15)
C110 C125 C126 C127 -1.3(14)
Cl12 C125 C126 C127 178.4(8)
C110 C125 C126 Cl11 -179.7(7)
Cl12 C125 C126 Cl11 0.0(11)
C125 C126 C127 C128 2.7(15)
Cl11 C126 C127 C128 -178.9(8)
C125 C126 C127 Cl10 -175.9(7)
Cl11 C126 C127 Cl10 2.5(12)
C126 C127 C128 C111 -3.7(15)
Cl10 C127 C128 C111 174.9(8)
C126 C127 C128 Cl9 -179.4(8)
Cl10 C127 C128 Cl9 -0.8(12)
C110 C111 C128 C127 3.4(14)
C112 C111 C128 C127 -178.6(10)
C110 C111 C128 Cl9 178.9(8)
C112 C111 C128 Cl9 -3.1(16)
C115 C114 C129 C130 2.1(14)
C113 C114 C129 C130 -177.5(10)
C115 C114 C129 Cl8 179.6(8)
C113 C114 C129 Cl8 0.0(15)
C114 C129 C130 C131 -3.1(14)
Cl8 C129 C130 C131 179.3(8)
C114 C129 C130 Cl7 177.1(7)
Cl8 C129 C130 Cl7 -0.5(11)
C129 C130 C131 C132 2.3(15)
Cl7 C130 C131 C132 -177.9(7)
C129 C130 C131 Cl6 179.7(7)
Cl7 C130 C131 Cl6 -0.4(12)
C130 C131 C132 C115 -0.4(14)
Cl6 C131 C132 C115 -177.9(8)
C130 C131 C132 Cl5 -179.6(8)
Cl6 C131 C132 Cl5 3.0(11)
C114 C115 C132 C131 -0.6(14)
C116 C115 C132 C131 177.2(10)
C114 C115 C132 Cl5 178.6(8)
C116 C115 C132 Cl5 -3.6(16)
C6S C1S C2S C3S 0.0
Cl1S C1S C2S C3S -179.6(3)
C6S C1S C2S Cl2S 178.5(6)
Cl1S C1S C2S Cl2S -1.2(6)
C1S C2S C3S C4S 0.0
Cl2S C2S C3S C4S -178.5(6)
C2S C3S C4S C5S 0.0
C3S C4S C5S C6S 0.0
C4S C5S C6S C1S 0.0
C2S C1S C6S C5S 0.0
Cl1S C1S C6S C5S 179.6(3)
C16S C11S C12S C13S 0.0
Cl3S C11S C12S C13S 178.9(12)
C16S C11S C12S Cl4S 179.7(13)
Cl3S C11S C12S Cl4S -1.4(13)
C11S C12S C13S C14S 0.0
Cl4S C12S C13S C14S -179.7(12)
C12S C13S C14S C15S 0.0
C13S C14S C15S C16S 0.0
C14S C15S C16S C11S 0.0
C12S C11S C16S C15S 0.0
Cl3S C11S C16S C15S -178.9(12)
C219 P1 C201 C202 -152.8(7)
C213 P1 C201 C202 -32.7(5)
C207 P1 C201 C202 85.9(5)
C219 P1 C201 C206 31.0(7)
C213 P1 C201 C206 151.1(4)
C207 P1 C201 C206 -90.2(5)
C206 C201 C202 C203 0.0
P1 C201 C202 C203 -176.2(6)
C201 C202 C203 C204 0.0
C202 C203 C204 C205 0.0
C203 C204 C205 C206 0.0
C204 C205 C206 C201 0.0
C202 C201 C206 C205 0.0
P1 C201 C206 C205 176.1(6)
C219 P1 C207 C208 -162.5(6)
C201 P1 C207 C208 -40.2(5)
C213 P1 C207 C208 78.7(5)
C219 P1 C207 C212 23.3(7)
C201 P1 C207 C212 145.5(4)
C213 P1 C207 C212 -95.5(5)
C212 C207 C208 C209 0.0
P1 C207 C208 C209 -174.3(5)
C207 C208 C209 C210 0.0
C208 C209 C210 C211 0.0
C209 C210 C211 C212 0.0
C210 C211 C212 C207 0.0
C208 C207 C212 C211 0.0
P1 C207 C212 C211 174.2(5)
C219 P1 C213 C214 -111.0(7)
C201 P1 C213 C214 127.4(4)
C207 P1 C213 C214 8.2(5)
C219 P1 C213 C218 69.2(7)
C201 P1 C213 C218 -52.4(5)
C207 P1 C213 C218 -171.6(4)
C218 C213 C214 C215 0.0
P1 C213 C214 C215 -179.8(5)
C213 C214 C215 C216 0.0
C214 C215 C216 C217 0.0
C215 C216 C217 C218 0.0
C216 C217 C218 C213 0.0
C214 C213 C218 C217 0.0
P1 C213 C218 C217 179.8(5)
C319 P2 C301 C302 103.7(7)
C307 P2 C301 C302 -135.6(4)
C313 P2 C301 C302 -14.1(5)
C319 P2 C301 C306 -72.1(7)
C307 P2 C301 C306 48.6(5)
C313 P2 C301 C306 170.1(4)
C306 C301 C302 C303 0.0
P2 C301 C302 C303 -175.7(5)
C301 C302 C303 C304 0.0
C302 C303 C304 C305 0.0
C303 C304 C305 C306 0.0
C304 C305 C306 C301 0.0
C302 C301 C306 C305 0.0
P2 C301 C306 C305 175.9(5)
C319 P2 C307 C308 146.0(6)
C313 P2 C307 C308 -91.8(5)
C301 P2 C307 C308 27.2(5)
C319 P2 C307 C312 -30.4(7)
C313 P2 C307 C312 91.8(5)
C301 P2 C307 C312 -149.2(4)
C312 C307 C308 C309 0.0
P2 C307 C308 C309 -176.4(6)
C307 C308 C309 C310 0.0
C308 C309 C310 C311 0.0
C309 C310 C311 C312 0.0
C310 C311 C312 C307 0.0
C308 C307 C312 C311 0.0
P2 C307 C312 C311 176.4(6)
C319 P2 C313 C314 173.2(6)
C307 P2 C313 C314 49.7(5)
C301 P2 C313 C314 -69.4(5)
C319 P2 C313 C318 -16.7(7)
C307 P2 C313 C318 -140.2(4)
C301 P2 C313 C318 100.7(5)
C318 C313 C314 C315 0.0
P2 C313 C314 C315 170.1(5)
C313 C314 C315 C316 0.0
C314 C315 C316 C317 0.0
C315 C316 C317 C318 0.0
C316 C317 C318 C313 0.0
C314 C313 C318 C317 0.0
P2 C313 C318 C317 -169.9(5)
C413 P3 C401 C402 -153(2)
C407 P3 C401 C402 87(2)
C419 P3 C401 C402 -33(3)
C413 P3 C401 C406 21(3)
C407 P3 C401 C406 -99(2)
C419 P3 C401 C406 141(3)
C406 C401 C402 C403 0.0
P3 C401 C402 C403 174(3)
C401 C402 C403 C404 0.0
C402 C403 C404 C405 0.0
C403 C404 C405 C406 0.0
C404 C405 C406 C401 0.0
C402 C401 C406 C405 0.0
P3 C401 C406 C405 -174(3)
C413 P3 C407 C408 -68(2)
C401 P3 C407 C408 49(2)
C419 P3 C407 C408 171(3)
C413 P3 C407 C412 100(2)
C401 P3 C407 C412 -144(2)
C419 P3 C407 C412 -22(3)
C412 C407 C408 C409 0.0
P3 C407 C408 C409 168(3)
C407 C408 C409 C410 0.0
C408 C409 C410 C411 0.0
C409 C410 C411 C412 0.0
C410 C411 C412 C407 0.0
C408 C407 C412 C411 0.0
P3 C407 C412 C411 -167(3)
C407 P3 C413 C414 172(2)
C401 P3 C413 C414 52(3)
C419 P3 C413 C414 -68(3)
C407 P3 C413 C418 -14(2)
C401 P3 C413 C418 -134.8(19)
C419 P3 C413 C418 105(3)
C418 C413 C414 C415 0.0
P3 C413 C414 C415 173(3)
C413 C414 C415 C416 0.0
C414 C415 C416 C417 0.0
C415 C416 C417 C418 0.0
C416 C417 C418 C413 0.0
C414 C413 C418 C417 0.0
P3 C413 C418 C417 -173(3)
C513 P4 C501 C502 138(2)
C507 P4 C501 C502 -98(2)
C519 P4 C501 C502 21(3)
C513 P4 C501 C506 -48(2)
C507 P4 C501 C506 75(2)
C519 P4 C501 C506 -166(2)
C506 C501 C502 C503 0.0
P4 C501 C502 C503 173(3)
C501 C502 C503 C504 0.0
C502 C503 C504 C505 0.0
C503 C504 C505 C506 0.0
C504 C505 C506 C501 0.0
C502 C501 C506 C505 0.0
P4 C501 C506 C505 -174(2)
C513 P4 C507 C508 -52(2)
C501 P4 C507 C508 -171.8(19)
C519 P4 C507 C508 69(3)
C513 P4 C507 C512 123(2)
C501 P4 C507 C512 3(3)
C519 P4 C507 C512 -116(3)
C512 C507 C508 C509 0.0
P4 C507 C508 C509 175(2)
C507 C508 C509 C510 0.0
C508 C509 C510 C511 0.0
C509 C510 C511 C512 0.0
C510 C511 C512 C507 0.0
C508 C507 C512 C511 0.0
P4 C507 C512 C511 -175(3)
C507 P4 C513 C514 -28(3)
C501 P4 C513 C514 92(2)
C519 P4 C513 C514 -150(3)
C507 P4 C513 C518 149(2)
C501 P4 C513 C518 -92(2)
C519 P4 C513 C518 27(3)
C518 C513 C514 C515 0.0
P4 C513 C514 C515 176(3)
C513 C514 C515 C516 0.0
C514 C515 C516 C517 0.0
C515 C516 C517 C518 0.0
C516 C517 C518 C513 0.0
C514 C513 C518 C517 0.0
P4 C513 C518 C517 -177(3)
